data_1563765
loop_
_publ_author_name
'Song, Xue-Qin'
'Wen, Xiao-Guang'
'Liu, Wei-Sheng'
'Wang, Da-Qi'

_publ_section_title
;
 Synthesis, structure and luminescence properties of lanthanide complex
 with a new tetrapodal ligand featuring salicylamide arms
;
_journal_issue 1
_journal_name_full 'Journal of Solid State Chemistry'
_journal_page_first 1
_journal_page_last 9
_journal_paper_doi 10.1016/j.jssc.2009.07.062
_journal_volume 183
_journal_year 2010
_chemical_formula_sum 'C106 H114 Cl3 N8 Nd O46'
_chemical_formula_weight 2486.64
_chemical_name_systematic
; 
 1,1,1,1-tetrakis {[(2'-(2-furfurylaminoformyl)phenoxyl]methyl
}methane Neodymium(III) perchlorate    
;
_space_group_IT_number 2
_space_group_name_Hall '-P 1'
_space_group_name_H-M_alt 'P -1'
_symmetry_cell_setting triclinic
_symmetry_space_group_name_H-M 'P -1'
_atom_sites_solution_hydrogens geom
_atom_sites_solution_primary direct
_atom_sites_solution_secondary difmap
_audit_creation_method SHELXL-97
_cell_angle_alpha 90.609(8)
_cell_angle_beta 99.710(9)
_cell_angle_gamma 102.620(8)
_cell_formula_units_Z 2
_cell_length_a 13.998(8)
_cell_length_b 18.871(10)
_cell_length_c 25.494(14)
_cell_measurement_reflns_used 3101
_cell_measurement_temperature 298(2)
_cell_measurement_theta_max 17.374
_cell_measurement_theta_min 2.406
_cell_volume 6470(6)
_computing_cell_refinement 'Bruker SMART'
_computing_data_collection 'Bruker SMART'
_computing_data_reduction 'Bruker SAINT'
_computing_molecular_graphics 'Bruker SHELXTL'
_computing_publication_material 'Bruker SHELXTL'
_computing_structure_refinement 'SHELXL-97 (Sheldrick, 1997)'
_computing_structure_solution 'SHELXS-97 (Sheldrick, 1990)'
_diffrn_ambient_temperature 298(2)
_diffrn_measured_fraction_theta_full 0.977
_diffrn_measured_fraction_theta_max 0.977
_diffrn_measurement_device_type 'CCD area detector'
_diffrn_measurement_method 'phi and omega scans'
_diffrn_radiation_monochromator graphite
_diffrn_radiation_source 'fine-focus sealed tube'
_diffrn_radiation_type MoK\a
_diffrn_radiation_wavelength 0.71073
_diffrn_reflns_av_R_equivalents 0.0789
_diffrn_reflns_av_sigmaI/netI 0.2592
_diffrn_reflns_limit_h_max 8
_diffrn_reflns_limit_h_min -16
_diffrn_reflns_limit_k_max 22
_diffrn_reflns_limit_k_min -22
_diffrn_reflns_limit_l_max 30
_diffrn_reflns_limit_l_min -27
_diffrn_reflns_number 33544
_diffrn_reflns_theta_full 25.00
_diffrn_reflns_theta_max 25.00
_diffrn_reflns_theta_min 1.59
_exptl_absorpt_coefficient_mu 0.546
_exptl_absorpt_correction_T_max 0.8665
_exptl_absorpt_correction_T_min 0.7990
_exptl_absorpt_correction_type multi-scan
_exptl_absorpt_process_details sadabs
_exptl_crystal_colour purple
_exptl_crystal_density_diffrn 1.277
_exptl_crystal_density_method 'not measured'
_exptl_crystal_description block
_exptl_crystal_F_000 2570
_exptl_crystal_size_max 0.43
_exptl_crystal_size_mid 0.40
_exptl_crystal_size_min 0.27
_refine_diff_density_max 1.402
_refine_diff_density_min -0.903
_refine_diff_density_rms 0.111
_refine_ls_extinction_method none
_refine_ls_goodness_of_fit_ref 1.054
_refine_ls_hydrogen_treatment constr
_refine_ls_matrix_type full
_refine_ls_number_parameters 1481
_refine_ls_number_reflns 22273
_refine_ls_number_restraints 624
_refine_ls_restrained_S_all 1.090
_refine_ls_R_factor_all 0.2462
_refine_ls_R_factor_gt 0.0983
_refine_ls_shift/su_max 0.001
_refine_ls_shift/su_mean 0.000
_refine_ls_structure_factor_coef Fsqd
_refine_ls_weighting_details 'calc w=1/[\s^2^(Fo^2^)+(0.0030P)^2^+0.3154P] where P=(Fo^2^+2Fc^2^)/3'
_refine_ls_weighting_scheme calc
_refine_ls_wR_factor_gt 0.2090
_refine_ls_wR_factor_ref 0.2624
_reflns_number_gt 8489
_reflns_number_total 22273
_reflns_threshold_expression >2sigma(I)
_cod_data_source_file JSSC-2010-183-1.cif
_cod_data_source_block 060522f
_cod_depositor_comments
;
The following automatic conversions were performed:

data item '_symmetry_cell_setting' value 'Triclinic' was changed to
'triclinic' in accordance with the built-in table derived from the
CIF Core dictionary named 'cif_core.dic' version 2.4.5 last updated
on 2014-11-21.

Automatic conversion script
Id: cif_fix_values 8369 2020-08-20 11:38:08Z andrius 
;
_cod_original_cell_volume 6469(6)
_cod_original_sg_symbol_H-M P-1
_cod_database_code 1563765

loop_
_symmetry_equiv_pos_as_xyz
'x, y, z'
'-x, -y, -z'

loop_
_atom_site_label
_atom_site_type_symbol
_atom_site_fract_x
_atom_site_fract_y
_atom_site_fract_z
_atom_site_U_iso_or_equiv
_atom_site_adp_type
_atom_site_occupancy
_atom_site_symmetry_multiplicity
_atom_site_calc_flag
_atom_site_refinement_flags
_atom_site_disorder_assembly
_atom_site_disorder_group
Nd1 Nd 0.18529(4) 0.42986(3) 0.23216(2) 0.0521(2) Uani 1 1 d . . .
Cl1 Cl 0.3149(3) 0.7029(2) 0.34661(17) 0.1063(12) Uani 1 1 d U . .
Cl2 Cl 0.2515(4) 0.1762(3) 0.1924(3) 0.1491(19) Uani 1 1 d DU . .
Cl3 Cl 0.1282(11) 0.4061(9) 0.7591(7) 0.505(9) Uani 1 1 d DU . .
N1 N 0.3431(6) 0.3065(5) 0.3477(4) 0.077(3) Uani 1 1 d . . .
H1 H 0.3891 0.2933 0.3696 0.092 Uiso 1 1 calc R . .
N2 N 0.7048(9) 0.4718(6) 0.5215(4) 0.101(4) Uani 1 1 d . . .
H2 H 0.6724 0.4395 0.4972 0.121 Uiso 1 1 calc R . .
N3 N 0.7874(8) 0.1338(6) 0.3890(5) 0.091(3) Uani 1 1 d . . .
H3 H 0.7538 0.1158 0.4129 0.109 Uiso 1 1 calc R . .
N4 N 0.4264(6) 0.0888(5) 0.5586(3) 0.067(2) Uani 1 1 d . . .
H4 H 0.4535 0.1217 0.5393 0.081 Uiso 1 1 calc R . .
N5 N 0.2616(6) 0.5853(5) 0.1167(3) 0.081(3) Uani 1 1 d . . .
H5 H 0.2856 0.6216 0.0992 0.097 Uiso 1 1 calc R . .
N6 N 0.2173(10) 0.8115(6) -0.1328(6) 0.123(5) Uani 1 1 d . . .
H6 H 0.2497 0.8482 -0.1120 0.148 Uiso 1 1 calc R . .
N7 N 0.5359(8) 0.9636(5) 0.0966(4) 0.093(3) Uani 1 1 d . . .
H7 H 0.5055 0.9218 0.0817 0.112 Uiso 1 1 calc R . .
N8 N 0.6385(8) 0.6554(8) -0.0212(6) 0.136(5) Uani 1 1 d . . .
H8 H 0.5965 0.6651 -0.0028 0.163 Uiso 1 1 calc R . .
O1 O 0.5340(5) 0.3116(3) 0.3787(2) 0.0553(18) Uani 1 1 d . . .
O2 O 0.5532(5) 0.3515(3) 0.5023(3) 0.0558(17) Uani 1 1 d . . .
O3 O 0.7330(5) 0.2119(4) 0.4711(3) 0.0598(19) Uani 1 1 d . . .
O4 O 0.4803(5) 0.1254(3) 0.4650(2) 0.0536(17) Uani 1 1 d . . .
O5 O 0.3023(6) 0.3699(4) 0.2780(3) 0.074(2) Uani 1 1 d . . .
O6 O 0.2379(8) 0.2431(7) 0.4465(5) 0.177(6) Uani 1 1 d DU . .
O7 O 0.7082(7) 0.5337(4) 0.5963(3) 0.104(3) Uani 1 1 d . . .
O8 O 0.8509(13) 0.5117(11) 0.4337(10) 0.208(8) Uani 1 1 d D . .
O9 O 0.9115(9) 0.2190(7) 0.3697(6) 0.171(5) Uani 1 1 d . . .
O10 O 0.6369(11) 0.1795(6) 0.3069(4) 0.131(4) Uani 1 1 d . . .
O11 O 0.3366(6) -0.0240(4) 0.5608(3) 0.095(3) Uani 1 1 d . . .
O12 O 0.2574(11) 0.1083(7) 0.6147(6) 0.163(5) Uani 1 1 d . . .
O13 O 0.4154(5) 0.6891(3) 0.1044(2) 0.0599(19) Uani 1 1 d . . .
O14 O 0.2505(6) 0.7793(4) -0.0176(3) 0.071(2) Uani 1 1 d . . .
O15 O 0.5040(5) 0.8667(3) 0.0141(2) 0.065(2) Uani 1 1 d . . .
O16 O 0.4463(6) 0.6423(4) -0.0119(3) 0.069(2) Uani 1 1 d . . .
O17 O 0.2822(5) 0.5176(4) 0.1854(3) 0.067(2) Uani 1 1 d . . .
O18 O 0.1315(8) 0.5663(6) 0.0077(5) 0.139(5) Uani 1 1 d . . .
O19 O 0.0809(10) 0.7191(6) -0.1494(5) 0.190(6) Uani 1 1 d U . .
O20 O 0.4373(18) 0.7780(11) -0.1614(6) 0.229(8) Uani 1 1 d D . .
O21 O 0.6480(8) 1.0616(5) 0.0939(4) 0.150(4) Uani 1 1 d . . .
O22 O 0.4977(10) 0.8821(8) 0.1981(7) 0.184(5) Uani 1 1 d DU . .
O23 O 0.6706(8) 0.5841(6) -0.0793(4) 0.132(4) Uani 1 1 d . . .
O24 O 0.7476(15) 0.8065(11) 0.0530(8) 0.260(9) Uani 1 1 d D . .
O25 O 0.2911(5) 0.5115(3) 0.3046(3) 0.076(2) Uani 1 1 d . . .
H25A H 0.3164 0.5595 0.2970 0.091 Uiso 1 1 d R . .
H25B H 0.3044 0.4955 0.3360 0.091 Uiso 1 1 d R . .
O26 O 0.0937(6) 0.4157(4) 0.3034(3) 0.106(3) Uani 1 1 d . . .
H26A H 0.0971 0.4547 0.3246 0.127 Uiso 1 1 d R . .
H26B H 0.0581 0.3717 0.3086 0.127 Uiso 1 1 d R . .
O27 O 0.0972(5) 0.2981(3) 0.2283(3) 0.080(2) Uani 1 1 d . . .
H27A H 0.1308 0.2625 0.2264 0.096 Uiso 1 1 d R . .
H27B H 0.0298 0.2855 0.2264 0.096 Uiso 1 1 d R . .
O28 O 0.0288(5) 0.4121(4) 0.1671(3) 0.088(3) Uani 1 1 d . . .
H28A H -0.0079 0.3667 0.1600 0.106 Uiso 1 1 d R . .
H28B H 0.0111 0.4497 0.1490 0.106 Uiso 1 1 d R . .
O29 O 0.1162(6) 0.5406(4) 0.2346(3) 0.097(3) Uani 1 1 d . . .
H29A H 0.1582 0.5843 0.2360 0.117 Uiso 1 1 d R . .
H29B H 0.0522 0.5363 0.2340 0.117 Uiso 1 1 d R . .
O30 O 0.2321(6) 0.3666(4) 0.1583(3) 0.095(3) Uani 1 1 d . . .
H30A H 0.2723 0.3914 0.1385 0.114 Uiso 1 1 d R . .
H30B H 0.2053 0.3184 0.1505 0.114 Uiso 1 1 d R . .
O31 O 0.3407(11) 0.6656(7) 0.3050(6) 0.196(5) Uani 1 1 d U . .
O32 O 0.2541(12) 0.7475(8) 0.3301(6) 0.205(6) Uani 1 1 d U . .
O33 O 0.3982(11) 0.7455(7) 0.3825(5) 0.203(6) Uani 1 1 d U . .
O34 O 0.2730(10) 0.6463(6) 0.3799(5) 0.169(5) Uani 1 1 d U . .
O35 O 0.2714(13) 0.1118(6) 0.1854(6) 0.226(6) Uani 1 1 d DU . .
O36 O 0.3367(13) 0.2217(9) 0.2279(7) 0.314(9) Uani 1 1 d DU . .
O37 O 0.1738(13) 0.1779(9) 0.2224(7) 0.273(7) Uani 1 1 d DU . .
O38 O 0.2347(13) 0.2180(8) 0.1489(6) 0.246(7) Uani 1 1 d DU . .
O39 O 0.066(2) 0.4559(14) 0.7343(11) 0.447(11) Uani 1 1 d DU . .
O40 O 0.2164(18) 0.4492(14) 0.7915(10) 0.437(11) Uani 1 1 d DU . .
O41 O 0.077(2) 0.3610(16) 0.7950(10) 0.473(11) Uani 1 1 d DU . .
O42 O 0.1407(11) 0.3710(8) 0.7179(6) 0.199(6) Uani 1 1 d DU . .
O43 O 0.9044(13) 0.3244(10) 0.2898(7) 0.246(7) Uani 1 1 d U . .
O44 O 0.1881(18) 0.6752(9) 0.2073(8) 0.308(11) Uani 1 1 d . . .
O46 O 0.987(2) 0.192(2) 0.2778(11) 0.51(3) Uani 1 1 d . . .
O45 O 0.0832(9) 0.5554(7) 0.3437(6) 0.191(6) Uani 1 1 d . A 2
C1 C 0.5783(7) 0.2473(5) 0.4565(4) 0.046(2) Uani 1 1 d . . .
C2 C 0.6179(7) 0.2962(5) 0.4147(4) 0.051(3) Uani 1 1 d . . .
H2A H 0.6603 0.3411 0.4315 0.061 Uiso 1 1 calc R . .
H2B H 0.6568 0.2723 0.3952 0.061 Uiso 1 1 calc R . .
C3 C 0.5073(7) 0.2774(5) 0.4840(4) 0.049(3) Uani 1 1 d . . .
H3A H 0.4457 0.2757 0.4595 0.059 Uiso 1 1 calc R . .
H3B H 0.4921 0.2485 0.5140 0.059 Uiso 1 1 calc R . .
C4 C 0.6672(8) 0.2398(5) 0.4977(4) 0.055(3) Uani 1 1 d . . .
H4A H 0.7004 0.2868 0.5151 0.066 Uiso 1 1 calc R . .
H4B H 0.6456 0.2071 0.5246 0.066 Uiso 1 1 calc R . .
C5 C 0.5238(7) 0.1734(5) 0.4290(4) 0.050(2) Uani 1 1 d . . .
H5A H 0.4724 0.1805 0.4002 0.060 Uiso 1 1 calc R . .
H5B H 0.5704 0.1519 0.4137 0.060 Uiso 1 1 calc R . .
C6 C 0.3690(9) 0.3475(6) 0.3093(4) 0.059(3) Uani 1 1 d . . .
C7 C 0.4732(8) 0.3730(5) 0.3041(4) 0.048(2) Uani 1 1 d . . .
C8 C 0.4908(10) 0.4184(6) 0.2633(5) 0.075(3) Uani 1 1 d . . .
H8A H 0.4377 0.4292 0.2402 0.090 Uiso 1 1 calc R . .
C9 C 0.5874(11) 0.4481(7) 0.2564(5) 0.083(4) Uani 1 1 d . . .
H9 H 0.5989 0.4798 0.2293 0.100 Uiso 1 1 calc R . .
C10 C 0.6667(10) 0.4307(6) 0.2899(5) 0.076(3) Uani 1 1 d . . .
H10 H 0.7314 0.4501 0.2850 0.091 Uiso 1 1 calc R . .
C11 C 0.6504(8) 0.3855(6) 0.3297(4) 0.068(3) Uani 1 1 d . . .
H11 H 0.7041 0.3743 0.3522 0.082 Uiso 1 1 calc R . .
C12 C 0.5557(8) 0.3560(5) 0.3374(4) 0.052(3) Uani 1 1 d . . .
C13 C 0.2398(9) 0.2816(8) 0.3557(5) 0.108(5) Uani 1 1 d . . .
H13A H 0.2164 0.3223 0.3683 0.130 Uiso 1 1 calc R . .
H13B H 0.1978 0.2627 0.3220 0.130 Uiso 1 1 calc R . .
C14 C 0.2329(9) 0.2267(8) 0.3932(6) 0.103(5) Uani 1 1 d D . .
C15 C 0.2208(17) 0.1504(10) 0.3860(8) 0.237(15) Uani 1 1 d D . .
H15 H 0.2198 0.1251 0.3544 0.284 Uiso 1 1 calc R . .
C16 C 0.2105(15) 0.1199(9) 0.4355(9) 0.205(13) Uani 1 1 d D . .
H16 H 0.1946 0.0707 0.4418 0.246 Uiso 1 1 calc R . .
C17 C 0.2295(15) 0.1797(12) 0.4745(6) 0.176(9) Uani 1 1 d DU . .
H17 H 0.2351 0.1764 0.5112 0.212 Uiso 1 1 calc R . .
C18 C 0.6605(10) 0.4887(6) 0.5588(5) 0.070(3) Uani 1 1 d . . .
C19 C 0.5554(9) 0.4529(5) 0.5601(4) 0.056(3) Uani 1 1 d . . .
C20 C 0.5042(9) 0.3858(6) 0.5334(4) 0.060(3) Uani 1 1 d . . .
C21 C 0.4084(11) 0.3604(7) 0.5388(5) 0.091(4) Uani 1 1 d . . .
H21 H 0.3732 0.3174 0.5203 0.109 Uiso 1 1 calc R . .
C22 C 0.3597(11) 0.3958(9) 0.5711(6) 0.110(5) Uani 1 1 d . . .
H22 H 0.2947 0.3748 0.5748 0.132 Uiso 1 1 calc R . .
C23 C 0.4058(13) 0.4597(9) 0.5967(6) 0.103(5) Uani 1 1 d . . .
H23 H 0.3742 0.4843 0.6178 0.124 Uiso 1 1 calc R . .
C24 C 0.5032(12) 0.4873(7) 0.5901(5) 0.087(4) Uani 1 1 d . . .
H24 H 0.5358 0.5321 0.6070 0.105 Uiso 1 1 calc R . .
C25 C 0.8080(13) 0.5056(12) 0.5195(8) 0.174(8) Uani 1 1 d U . .
H25C H 0.8133 0.5572 0.5148 0.209 Uiso 1 1 calc R . .
H25D H 0.8484 0.5005 0.5535 0.209 Uiso 1 1 calc R . .
C26 C 0.8474(11) 0.4770(12) 0.4789(7) 0.110(6) Uani 1 1 d D . .
C27 C 0.8748(15) 0.4144(11) 0.4764(10) 0.156(9) Uani 1 1 d D . .
H27 H 0.8732 0.3792 0.5017 0.187 Uiso 1 1 calc R . .
C28 C 0.9062(15) 0.4132(18) 0.4283(11) 0.181(9) Uani 1 1 d DU . .
H28 H 0.9324 0.3762 0.4160 0.217 Uiso 1 1 calc R . .
C29 C 0.894(2) 0.4719(16) 0.4011(12) 0.210(14) Uani 1 1 d D . .
H29 H 0.9110 0.4837 0.3680 0.252 Uiso 1 1 calc R . .
C30 C 0.8603(13) 0.1894(10) 0.4035(8) 0.104(5) Uani 1 1 d . . .
C31 C 0.8967(12) 0.2115(9) 0.4575(9) 0.107(5) Uani 1 1 d . . .
C32 C 0.8330(10) 0.2243(6) 0.4935(6) 0.078(4) Uani 1 1 d . . .
C33 C 0.8667(11) 0.2480(7) 0.5471(6) 0.105(5) Uani 1 1 d . . .
H33 H 0.8219 0.2530 0.5693 0.126 Uiso 1 1 calc R . .
C34 C 0.9699(19) 0.2642(11) 0.5668(11) 0.183(10) Uani 1 1 d . . .
H34 H 0.9965 0.2843 0.6010 0.220 Uiso 1 1 calc R . .
C35 C 1.031(2) 0.248(2) 0.5313(13) 0.249(17) Uani 1 1 d . . .
H35 H 1.0963 0.2482 0.5459 0.298 Uiso 1 1 calc R . .
C36 C 1.0025(16) 0.2316(12) 0.4775(12) 0.186(9) Uani 1 1 d . . .
H36 H 1.0489 0.2335 0.4551 0.223 Uiso 1 1 calc R . .
C37 C 0.7575(13) 0.0992(10) 0.3358(6) 0.124(6) Uani 1 1 d . . .
H37A H 0.7556 0.0476 0.3376 0.149 Uiso 1 1 calc R . .
H37B H 0.8056 0.1199 0.3137 0.149 Uiso 1 1 calc R . .
C38 C 0.6585(18) 0.1098(9) 0.3117(6) 0.106(5) Uani 1 1 d . . .
C39 C 0.5749(16) 0.0643(9) 0.2874(6) 0.111(5) Uani 1 1 d . . .
H39 H 0.5670 0.0142 0.2835 0.133 Uiso 1 1 calc R . .
C40 C 0.4994(16) 0.1024(13) 0.2681(6) 0.124(6) Uani 1 1 d . . .
H40 H 0.4353 0.0824 0.2503 0.149 Uiso 1 1 calc R . .
C41 C 0.538(2) 0.1699(16) 0.2805(7) 0.153(9) Uani 1 1 d . . .
H41 H 0.5051 0.2073 0.2729 0.184 Uiso 1 1 calc R . .
C42 C 0.3792(8) 0.0243(6) 0.5362(4) 0.062(3) Uani 1 1 d . . .
C43 C 0.3765(8) 0.0104(5) 0.4778(4) 0.059(3) Uani 1 1 d . . .
C44 C 0.4234(8) 0.0575(5) 0.4434(4) 0.056(3) Uani 1 1 d . . .
C45 C 0.4143(8) 0.0390(5) 0.3900(4) 0.063(3) Uani 1 1 d . . .
H45 H 0.4467 0.0712 0.3679 0.076 Uiso 1 1 calc R . .
C46 C 0.3564(9) -0.0283(6) 0.3693(5) 0.080(4) Uani 1 1 d . . .
H46 H 0.3511 -0.0414 0.3335 0.096 Uiso 1 1 calc R . .
C47 C 0.3070(10) -0.0754(7) 0.4016(5) 0.090(4) Uani 1 1 d . . .
H47 H 0.2667 -0.1197 0.3876 0.107 Uiso 1 1 calc R . .
C48 C 0.3179(9) -0.0559(6) 0.4561(5) 0.078(4) Uani 1 1 d . . .
H48 H 0.2852 -0.0881 0.4780 0.094 Uiso 1 1 calc R . .
C49 C 0.4334(10) 0.1052(6) 0.6152(4) 0.080(4) Uani 1 1 d . . .
H49A H 0.4991 0.1345 0.6292 0.096 Uiso 1 1 calc R . .
H49B H 0.4252 0.0602 0.6337 0.096 Uiso 1 1 calc R . .
C50 C 0.3580(12) 0.1445(9) 0.6260(5) 0.089(4) Uani 1 1 d . . .
C51 C 0.3624(15) 0.2153(10) 0.6388(6) 0.123(5) Uani 1 1 d . . .
H51 H 0.4186 0.2531 0.6449 0.148 Uiso 1 1 calc R . .
C52 C 0.261(2) 0.2193(16) 0.6411(7) 0.151(8) Uani 1 1 d . . .
H52 H 0.2413 0.2609 0.6504 0.181 Uiso 1 1 calc R . .
C53 C 0.201(2) 0.1540(19) 0.6276(13) 0.219(14) Uani 1 1 d . . .
H53 H 0.1328 0.1420 0.6270 0.263 Uiso 1 1 calc R . .
C54 C 0.3995(7) 0.7487(4) 0.0213(3) 0.044(2) Uani 1 1 d . . .
C55 C 0.4696(7) 0.7451(5) 0.0749(4) 0.054(3) Uani 1 1 d . . .
H55A H 0.5306 0.7328 0.0686 0.065 Uiso 1 1 calc R . .
H55B H 0.4864 0.7917 0.0947 0.065 Uiso 1 1 calc R . .
C56 C 0.3112(8) 0.7755(5) 0.0311(4) 0.054(3) Uani 1 1 d . . .
H56A H 0.2747 0.7426 0.0535 0.064 Uiso 1 1 calc R . .
H56B H 0.3325 0.8232 0.0493 0.064 Uiso 1 1 calc R . .
C57 C 0.4602(8) 0.7967(5) -0.0139(4) 0.063(3) Uani 1 1 d . . .
H57A H 0.5122 0.7742 -0.0222 0.075 Uiso 1 1 calc R . .
H57B H 0.4180 0.8031 -0.0470 0.075 Uiso 1 1 calc R . .
C58 C 0.3644(8) 0.6722(5) -0.0069(4) 0.057(3) Uani 1 1 d . . .
H58A H 0.3215 0.6406 0.0135 0.068 Uiso 1 1 calc R . .
H58B H 0.3264 0.6754 -0.0420 0.068 Uiso 1 1 calc R . .
C59 C 0.3144(8) 0.5714(6) 0.1612(4) 0.059(3) Uani 1 1 d . . .
C60 C 0.4168(7) 0.6170(5) 0.1800(4) 0.048(3) Uani 1 1 d . . .
C61 C 0.4662(7) 0.6745(5) 0.1527(4) 0.049(3) Uani 1 1 d . . .
C62 C 0.5609(7) 0.7116(5) 0.1747(4) 0.057(3) Uani 1 1 d . . .
H62 H 0.5939 0.7494 0.1569 0.069 Uiso 1 1 calc R . .
C63 C 0.6069(8) 0.6929(6) 0.2229(5) 0.074(4) Uani 1 1 d . . .
H63 H 0.6711 0.7179 0.2373 0.089 Uiso 1 1 calc R . .
C64 C 0.5588(9) 0.6378(6) 0.2499(4) 0.080(4) Uani 1 1 d . . .
H64 H 0.5896 0.6259 0.2828 0.096 Uiso 1 1 calc R . .
C65 C 0.4658(8) 0.6007(5) 0.2282(4) 0.063(3) Uani 1 1 d . . .
H65 H 0.4341 0.5628 0.2466 0.076 Uiso 1 1 calc R . .
C66 C 0.1625(10) 0.5405(7) 0.0961(6) 0.134(7) Uani 1 1 d . . .
H66A H 0.1242 0.5329 0.1247 0.161 Uiso 1 1 calc R . .
H66B H 0.1690 0.4934 0.0835 0.161 Uiso 1 1 calc R . .
C67 C 0.1089(11) 0.5743(8) 0.0524(6) 0.088(5) Uani 1 1 d . . .
C68 C 0.0340(17) 0.6123(10) 0.0440(11) 0.154(7) Uani 1 1 d . . .
H68 H 0.0000 0.6285 0.0683 0.185 Uiso 1 1 calc R . .
C69 C 0.0230(16) 0.6199(9) -0.0128(11) 0.140(9) Uani 1 1 d . . .
H69 H -0.0209 0.6442 -0.0326 0.168 Uiso 1 1 calc R . .
C70 C 0.0805(17) 0.5895(12) -0.0314(9) 0.140(8) Uani 1 1 d U . .
H70 H 0.0853 0.5845 -0.0671 0.168 Uiso 1 1 calc R . .
C71 C 0.1327(16) 0.7722(8) -0.1182(8) 0.123(7) Uani 1 1 d . . .
C72 C 0.1015(11) 0.7918(8) -0.0674(8) 0.114(6) Uani 1 1 d D . .
C73 C 0.1595(11) 0.7960(6) -0.0179(7) 0.086(4) Uani 1 1 d D . .
C74 C 0.1261(10) 0.8110(7) 0.0274(8) 0.121(5) Uani 1 1 d DU . .
H74 H 0.1658 0.8118 0.0606 0.145 Uiso 1 1 calc R . .
C75 C 0.0288(12) 0.8254(8) 0.0228(9) 0.148(6) Uani 1 1 d DU . .
H75 H 0.0039 0.8358 0.0529 0.177 Uiso 1 1 calc R . .
C76 C -0.0270(14) 0.8233(9) -0.0277(9) 0.152(6) Uani 1 1 d DU . .
H76 H -0.0896 0.8338 -0.0311 0.183 Uiso 1 1 calc R . .
C77 C 0.0060(13) 0.8064(9) -0.0736(9) 0.151(6) Uani 1 1 d DU . .
H77 H -0.0333 0.8048 -0.1070 0.182 Uiso 1 1 calc R . .
C78 C 0.2594(17) 0.7978(10) -0.1807(6) 0.149(5) Uani 1 1 d U . .
H78A H 0.2065 0.7715 -0.2082 0.179 Uiso 1 1 calc R . .
H78B H 0.2879 0.8439 -0.1945 0.179 Uiso 1 1 calc R . .
C79 C 0.334(2) 0.7569(10) -0.1690(7) 0.150(6) Uani 1 1 d DU . .
C80 C 0.3041(16) 0.6850(8) -0.1642(5) 0.133(5) Uani 1 1 d DU . .
H80 H 0.2390 0.6587 -0.1663 0.160 Uiso 1 1 calc R . .
C81 C 0.3862(17) 0.6587(12) -0.1560(6) 0.162(6) Uani 1 1 d DU . .
H81 H 0.3854 0.6095 -0.1535 0.194 Uiso 1 1 calc R . .
C82 C 0.4688(17) 0.7099(12) -0.1517(6) 0.158(5) Uani 1 1 d DU . .
H82 H 0.5337 0.7037 -0.1442 0.190 Uiso 1 1 calc R . .
C83 C 0.6045(12) 1.0030(7) 0.0736(6) 0.102(3) Uani 1 1 d U . .
C84 C 0.6281(10) 0.9764(6) 0.0250(5) 0.086(3) Uani 1 1 d U . .
C85 C 0.7068(11) 1.0191(7) 0.0068(6) 0.115(4) Uani 1 1 d U . .
H85 H 0.7406 1.0621 0.0259 0.138 Uiso 1 1 calc R . .
C86 C 0.7367(12) 1.0010(8) -0.0375(6) 0.131(4) Uani 1 1 d U . .
H86 H 0.7918 1.0309 -0.0477 0.157 Uiso 1 1 calc R . .
C87 C 0.6887(12) 0.9399(7) -0.0681(6) 0.131(4) Uani 1 1 d U . .
H87 H 0.7088 0.9289 -0.0996 0.157 Uiso 1 1 calc R . .
C88 C 0.6088(11) 0.8946(7) -0.0509(5) 0.110(4) Uani 1 1 d U . .
H88 H 0.5751 0.8524 -0.0710 0.132 Uiso 1 1 calc R . .
C89 C 0.5796(10) 0.9111(6) -0.0053(5) 0.083(3) Uani 1 1 d U . .
C90 C 0.5067(13) 0.9862(8) 0.1470(6) 0.132(5) Uani 1 1 d U . .
H90A H 0.5668 1.0067 0.1722 0.159 Uiso 1 1 calc R . .
H90B H 0.4710 1.0246 0.1393 0.159 Uiso 1 1 calc R . .
C91 C 0.4480(17) 0.9317(9) 0.1715(7) 0.142(5) Uani 1 1 d DU . .
C92 C 0.3488(17) 0.914(2) 0.1798(13) 0.35(3) Uani 1 1 d D . .
H92 H 0.2991 0.9373 0.1653 0.427 Uiso 1 1 calc R . .
C93 C 0.3368(18) 0.8553(19) 0.2136(18) 0.38(3) Uani 1 1 d D . .
H93 H 0.2783 0.8330 0.2250 0.450 Uiso 1 1 calc R . .
C94 C 0.432(2) 0.8359(12) 0.2275(9) 0.212(13) Uani 1 1 d D . .
H94 H 0.4475 0.8008 0.2507 0.254 Uiso 1 1 calc R . .
C95 C 0.6086(13) 0.6003(9) -0.0546(6) 0.090(4) Uani 1 1 d . . .
C96 C 0.5068(12) 0.5585(6) -0.0612(5) 0.083(4) Uani 1 1 d . . .
C97 C 0.4270(10) 0.5769(6) -0.0410(4) 0.067(3) Uani 1 1 d . . .
C98 C 0.3368(10) 0.5327(6) -0.0496(5) 0.098(4) Uani 1 1 d . . .
H98 H 0.2851 0.5433 -0.0346 0.118 Uiso 1 1 calc R . .
C99 C 0.3228(16) 0.4689(7) -0.0824(8) 0.144(8) Uani 1 1 d . . .
H99 H 0.2593 0.4390 -0.0901 0.173 Uiso 1 1 calc R . .
C100 C 0.393(2) 0.4499(9) -0.1022(8) 0.142(8) Uani 1 1 d . . .
H100 H 0.3804 0.4073 -0.1234 0.171 Uiso 1 1 calc R . .
C101 C 0.4848(15) 0.4928(8) -0.0915(6) 0.113(5) Uani 1 1 d . . .
H101 H 0.5359 0.4782 -0.1047 0.136 Uiso 1 1 calc R . .
C102 C 0.7379(13) 0.7030(11) -0.0118(7) 0.180(6) Uani 1 1 d DU . .
H10A H 0.7865 0.6740 -0.0142 0.217 Uiso 1 1 calc R . .
H10B H 0.7423 0.7378 -0.0395 0.217 Uiso 1 1 calc R . .
C103 C 0.7615(15) 0.7407(11) 0.0380(11) 0.167(6) Uani 1 1 d DU . .
C104 C 0.8031(15) 0.7115(11) 0.0800(8) 0.166(6) Uani 1 1 d DU . .
H104 H 0.8206 0.6667 0.0815 0.199 Uiso 1 1 calc R . .
C105 C 0.8145(14) 0.7613(12) 0.1203(8) 0.188(6) Uani 1 1 d DU . .
H105 H 0.8441 0.7539 0.1547 0.225 Uiso 1 1 calc R . .
C106 C 0.7813(16) 0.8223(11) 0.1087(9) 0.189(6) Uani 1 1 d DU . .
H106 H 0.7806 0.8622 0.1303 0.226 Uiso 1 1 calc R . .

loop_
_atom_site_aniso_label
_atom_site_aniso_U_11
_atom_site_aniso_U_22
_atom_site_aniso_U_33
_atom_site_aniso_U_23
_atom_site_aniso_U_13
_atom_site_aniso_U_12
Nd1 0.0566(4) 0.0466(3) 0.0454(3) 0.0075(2) 0.0031(2) -0.0010(3)
Cl1 0.130(4) 0.083(3) 0.105(3) -0.006(2) 0.031(3) 0.014(2)
Cl2 0.164(5) 0.111(4) 0.183(5) -0.011(4) 0.016(4) 0.068(3)
Cl3 0.368(14) 0.529(17) 0.591(18) 0.253(15) 0.106(15) 0.013(14)
N1 0.051(6) 0.085(7) 0.089(7) 0.049(6) 0.004(5) 0.007(5)
N2 0.100(9) 0.110(9) 0.072(8) -0.039(7) 0.015(6) -0.020(7)
N3 0.079(8) 0.106(9) 0.088(9) 0.020(7) 0.039(6) 0.001(7)
N4 0.087(7) 0.053(6) 0.055(6) -0.003(5) 0.011(5) 0.003(5)
N5 0.062(6) 0.080(6) 0.070(6) 0.041(5) -0.016(5) -0.031(5)
N6 0.148(12) 0.052(7) 0.129(12) -0.004(7) -0.023(9) -0.031(7)
N7 0.145(10) 0.055(6) 0.067(7) -0.022(5) 0.032(6) -0.016(6)
N8 0.063(8) 0.147(12) 0.199(15) -0.029(11) 0.065(8) -0.004(8)
O1 0.058(4) 0.059(4) 0.051(4) 0.020(3) 0.009(3) 0.015(3)
O2 0.069(5) 0.048(4) 0.053(4) -0.009(3) 0.014(4) 0.017(4)
O3 0.056(5) 0.068(5) 0.058(4) -0.002(4) 0.001(4) 0.027(4)
O4 0.063(5) 0.047(4) 0.045(4) 0.000(3) 0.002(3) 0.005(3)
O5 0.091(6) 0.057(4) 0.068(5) 0.007(4) 0.003(4) 0.008(4)
O6 0.109(8) 0.247(15) 0.125(10) 0.070(9) -0.009(7) -0.050(9)
O7 0.142(8) 0.083(6) 0.063(5) -0.024(5) 0.007(5) -0.017(5)
O8 0.170(15) 0.29(2) 0.186(17) 0.041(17) 0.033(12) 0.093(14)
O9 0.171(12) 0.150(10) 0.193(13) 0.010(9) 0.113(10) -0.022(8)
O10 0.203(13) 0.111(9) 0.088(7) -0.016(6) 0.025(8) 0.056(9)
O11 0.117(7) 0.076(6) 0.082(6) 0.011(5) 0.030(5) -0.011(5)
O12 0.114(11) 0.142(11) 0.236(15) -0.033(10) 0.077(10) 0.002(9)
O13 0.058(4) 0.048(4) 0.058(4) 0.018(3) -0.001(3) -0.013(3)
O14 0.070(6) 0.062(5) 0.071(5) 0.004(4) -0.012(4) 0.013(4)
O15 0.089(5) 0.039(4) 0.052(4) -0.004(3) 0.015(4) -0.018(4)
O16 0.074(6) 0.046(4) 0.084(5) -0.019(4) 0.017(4) 0.003(4)
O17 0.076(5) 0.054(4) 0.057(4) 0.014(4) 0.006(4) -0.011(4)
O18 0.107(8) 0.184(11) 0.094(8) 0.059(8) -0.010(7) -0.019(7)
O19 0.205(11) 0.095(7) 0.176(10) -0.009(7) -0.093(9) -0.067(7)
O20 0.34(2) 0.211(17) 0.116(11) -0.018(11) 0.036(13) 0.019(17)
O21 0.171(10) 0.088(7) 0.157(10) -0.049(7) 0.045(8) -0.057(7)
O22 0.235(12) 0.135(9) 0.203(11) -0.018(9) 0.107(10) 0.033(9)
O23 0.153(10) 0.134(9) 0.142(9) 0.017(7) 0.104(8) 0.043(7)
O24 0.213(18) 0.28(2) 0.30(2) 0.07(2) 0.077(17) 0.045(17)
O25 0.107(6) 0.051(4) 0.052(4) -0.003(3) -0.006(4) 0.000(4)
O26 0.135(8) 0.070(5) 0.106(7) -0.006(5) 0.055(6) -0.017(5)
O27 0.077(5) 0.046(4) 0.107(6) 0.016(4) 0.015(4) -0.010(4)
O28 0.083(6) 0.069(5) 0.089(6) 0.013(4) -0.033(5) 0.001(4)
O29 0.079(6) 0.081(6) 0.134(8) 0.007(5) 0.009(5) 0.028(5)
O30 0.143(8) 0.062(5) 0.085(6) -0.001(4) 0.058(5) 0.005(5)
O31 0.252(12) 0.148(9) 0.193(11) -0.053(9) 0.127(10) -0.006(9)
O32 0.255(13) 0.189(11) 0.192(12) 0.042(9) 0.014(10) 0.113(10)
O33 0.195(11) 0.180(10) 0.173(10) -0.040(9) -0.012(9) -0.054(9)
O34 0.201(11) 0.128(8) 0.151(9) 0.008(8) 0.035(8) -0.022(8)
O35 0.354(16) 0.141(10) 0.215(12) -0.010(9) 0.043(12) 0.130(11)
O36 0.352(18) 0.220(14) 0.336(17) -0.044(14) -0.001(16) 0.042(15)
O37 0.307(17) 0.242(14) 0.316(17) -0.008(13) 0.107(14) 0.117(13)
O38 0.324(16) 0.170(11) 0.238(14) 0.034(11) -0.017(13) 0.091(12)
O39 0.435(14) 0.450(14) 0.452(14) 0.061(9) 0.068(9) 0.098(9)
O40 0.422(14) 0.439(14) 0.433(14) 0.041(9) 0.055(9) 0.070(9)
O41 0.459(14) 0.467(14) 0.486(14) 0.061(9) 0.074(9) 0.092(9)
O42 0.188(9) 0.180(8) 0.221(9) -0.015(7) -0.020(7) 0.067(7)
O43 0.243(10) 0.243(10) 0.241(10) 0.013(8) 0.081(8) -0.002(8)
O44 0.41(3) 0.155(13) 0.30(2) 0.032(14) 0.01(2) -0.010(15)
O46 0.46(4) 0.68(6) 0.30(3) 0.10(3) 0.20(3) -0.17(4)
O45 0.146(11) 0.156(10) 0.274(16) -0.074(11) 0.086(10) 0.006(8)
C1 0.047(6) 0.046(6) 0.042(6) 0.005(5) 0.002(5) 0.014(5)
C2 0.056(7) 0.051(6) 0.046(6) 0.005(5) 0.012(5) 0.012(5)
C3 0.060(7) 0.038(6) 0.047(6) 0.006(5) 0.007(5) 0.007(5)
C4 0.064(7) 0.043(6) 0.057(7) 0.004(5) 0.003(6) 0.015(5)
C5 0.059(7) 0.045(6) 0.044(6) 0.000(5) 0.011(5) 0.008(5)
C6 0.065(8) 0.053(7) 0.054(7) 0.011(5) -0.002(6) 0.009(6)
C7 0.068(8) 0.034(5) 0.047(6) 0.002(5) 0.017(5) 0.022(5)
C8 0.093(10) 0.055(7) 0.084(9) 0.021(6) 0.031(7) 0.019(7)
C9 0.101(11) 0.079(9) 0.082(9) 0.034(7) 0.032(8) 0.032(8)
C10 0.085(9) 0.074(8) 0.079(9) 0.020(7) 0.035(7) 0.023(7)
C11 0.058(8) 0.078(8) 0.071(8) 0.021(6) 0.022(6) 0.010(6)
C12 0.066(8) 0.047(6) 0.041(6) 0.011(5) 0.008(5) 0.007(5)
C13 0.066(9) 0.138(12) 0.118(11) 0.090(10) 0.013(8) 0.016(8)
C14 0.057(9) 0.153(15) 0.107(12) 0.048(11) 0.036(8) 0.024(9)
C15 0.36(3) 0.154(19) 0.33(3) 0.13(2) 0.26(3) 0.18(2)
C16 0.15(2) 0.28(3) 0.26(3) 0.20(3) 0.11(2) 0.14(2)
C17 0.114(12) 0.26(2) 0.117(13) 0.105(13) 0.007(11) -0.034(14)
C18 0.093(10) 0.050(7) 0.052(7) 0.001(6) -0.005(7) 0.003(7)
C19 0.072(8) 0.047(6) 0.042(6) -0.006(5) -0.005(5) 0.012(6)
C20 0.070(9) 0.054(7) 0.049(7) -0.001(5) 0.001(6) 0.007(6)
C21 0.092(11) 0.081(9) 0.100(10) -0.022(8) 0.019(8) 0.017(8)
C22 0.087(11) 0.111(12) 0.137(13) -0.040(11) 0.027(9) 0.030(9)
C23 0.101(13) 0.128(14) 0.092(10) -0.030(10) 0.016(9) 0.049(11)
C24 0.119(13) 0.075(9) 0.076(9) -0.010(7) 0.012(9) 0.043(9)
C25 0.107(13) 0.232(19) 0.152(16) -0.072(14) 0.050(11) -0.048(13)
C26 0.064(10) 0.146(17) 0.091(13) -0.011(12) 0.004(9) -0.030(11)
C27 0.148(18) 0.079(12) 0.23(3) 0.036(14) 0.011(16) 0.010(12)
C28 0.104(13) 0.23(2) 0.198(19) -0.080(17) 0.059(13) 0.003(14)
C29 0.18(3) 0.20(3) 0.20(3) 0.02(2) 0.04(2) -0.05(2)
C30 0.087(12) 0.116(13) 0.113(14) 0.014(11) 0.041(11) 0.017(10)
C31 0.058(11) 0.115(12) 0.154(17) 0.006(11) 0.028(11) 0.025(9)
C32 0.067(9) 0.058(7) 0.099(10) 0.009(7) -0.018(8) 0.016(7)
C33 0.079(11) 0.108(11) 0.114(12) -0.013(9) -0.029(9) 0.028(8)
C34 0.14(2) 0.156(18) 0.21(3) -0.032(17) -0.070(19) 0.022(16)
C35 0.17(3) 0.39(5) 0.19(3) -0.07(3) -0.05(2) 0.14(3)
C36 0.097(17) 0.22(2) 0.23(3) -0.04(2) 0.029(16) 0.014(15)
C37 0.110(14) 0.175(17) 0.101(13) 0.001(12) 0.033(10) 0.052(12)
C38 0.175(19) 0.077(11) 0.078(10) -0.014(9) 0.059(11) 0.024(12)
C39 0.170(17) 0.105(12) 0.060(9) 0.010(9) 0.032(10) 0.028(14)
C40 0.180(19) 0.131(15) 0.064(10) 0.005(11) 0.008(10) 0.055(16)
C41 0.21(3) 0.20(2) 0.068(12) -0.002(14) -0.007(13) 0.12(2)
C42 0.069(8) 0.051(7) 0.057(7) 0.009(6) 0.004(6) 0.002(6)
C43 0.073(8) 0.045(6) 0.051(7) -0.005(5) -0.004(6) 0.013(6)
C44 0.068(7) 0.038(6) 0.055(7) -0.004(5) -0.006(6) 0.008(5)
C45 0.077(8) 0.053(7) 0.054(7) -0.006(5) 0.002(6) 0.011(6)
C46 0.096(10) 0.061(8) 0.070(8) -0.003(7) -0.002(7) 0.004(7)
C47 0.116(11) 0.056(8) 0.081(10) -0.023(7) -0.013(8) 0.009(7)
C48 0.098(10) 0.046(7) 0.088(9) 0.008(6) 0.004(7) 0.020(7)
C49 0.126(12) 0.068(8) 0.046(7) 0.006(6) 0.011(7) 0.025(8)
C50 0.099(13) 0.098(12) 0.067(9) -0.001(8) 0.019(8) 0.009(10)
C51 0.133(17) 0.119(15) 0.123(14) -0.013(11) 0.024(11) 0.037(12)
C52 0.15(2) 0.23(3) 0.111(14) 0.024(16) 0.030(14) 0.12(2)
C53 0.14(2) 0.22(3) 0.31(4) -0.04(3) 0.05(2) 0.06(2)
C54 0.047(6) 0.030(5) 0.046(6) 0.001(4) 0.009(5) -0.009(4)
C55 0.068(7) 0.033(5) 0.055(6) 0.011(5) 0.021(5) -0.010(5)
C56 0.071(8) 0.038(6) 0.047(6) 0.001(5) 0.010(5) 0.001(5)
C57 0.091(8) 0.026(5) 0.059(7) -0.014(5) 0.018(6) -0.015(5)
C58 0.061(7) 0.041(6) 0.063(7) -0.010(5) 0.006(5) 0.001(5)
C59 0.071(8) 0.053(7) 0.051(7) 0.008(5) 0.016(6) 0.002(6)
C60 0.041(6) 0.046(6) 0.047(6) 0.013(5) -0.003(5) -0.004(5)
C61 0.053(7) 0.050(6) 0.040(6) 0.001(5) -0.004(5) 0.010(5)
C62 0.057(7) 0.061(7) 0.042(6) 0.001(5) 0.002(5) -0.007(5)
C63 0.049(7) 0.076(8) 0.081(9) 0.002(7) -0.018(6) -0.001(6)
C64 0.089(9) 0.065(8) 0.061(7) 0.019(6) -0.020(7) -0.012(7)
C65 0.066(8) 0.049(6) 0.063(7) -0.003(5) 0.000(6) -0.003(6)
C66 0.096(11) 0.116(11) 0.126(12) 0.060(10) -0.063(9) -0.057(9)
C67 0.072(10) 0.095(10) 0.064(9) 0.037(8) -0.012(7) -0.034(8)
C68 0.120(18) 0.123(15) 0.21(3) -0.009(15) 0.024(17) 0.007(13)
C69 0.121(16) 0.092(12) 0.159(19) 0.041(13) -0.070(15) -0.009(11)
C70 0.138(11) 0.149(11) 0.122(11) 0.026(9) 0.004(9) 0.025(9)
C71 0.143(17) 0.060(10) 0.134(15) 0.035(11) -0.054(13) 0.011(11)
C72 0.067(11) 0.068(9) 0.178(18) 0.049(11) -0.023(12) -0.016(8)
C73 0.054(9) 0.056(8) 0.135(14) 0.020(8) 0.002(9) -0.006(7)
C74 0.062(8) 0.075(8) 0.230(15) 0.055(9) 0.043(9) 0.006(7)
C75 0.092(10) 0.106(9) 0.246(15) 0.054(10) 0.044(10) 0.010(8)
C76 0.080(10) 0.109(9) 0.262(17) 0.050(12) 0.029(10) 0.008(8)
C77 0.088(10) 0.104(9) 0.243(15) 0.051(11) 0.000(10) 0.000(8)
C78 0.237(14) 0.114(10) 0.063(8) -0.018(8) -0.003(9) -0.011(9)
C79 0.246(14) 0.110(10) 0.065(8) -0.018(8) -0.001(9) 0.001(10)
C80 0.219(13) 0.083(8) 0.072(7) 0.007(7) -0.009(9) 0.008(9)
C81 0.262(15) 0.124(10) 0.076(8) -0.001(8) 0.016(10) 0.003(10)
C82 0.248(14) 0.128(10) 0.079(8) -0.010(8) 0.014(9) 0.013(10)
C83 0.142(8) 0.056(6) 0.093(7) -0.007(6) 0.041(6) -0.023(6)
C84 0.125(7) 0.043(5) 0.083(7) 0.000(5) 0.048(6) -0.020(5)
C85 0.157(8) 0.071(6) 0.101(7) -0.013(6) 0.058(7) -0.035(6)
C86 0.163(8) 0.085(7) 0.124(8) -0.009(7) 0.067(7) -0.050(7)
C87 0.178(9) 0.083(7) 0.114(8) -0.017(7) 0.076(7) -0.045(7)
C88 0.161(8) 0.068(6) 0.093(7) -0.011(6) 0.072(6) -0.033(6)
C89 0.132(7) 0.042(5) 0.067(6) -0.006(5) 0.056(6) -0.026(5)
C90 0.190(11) 0.080(8) 0.129(10) -0.013(8) 0.079(9) -0.001(8)
C91 0.192(12) 0.102(10) 0.136(11) -0.009(9) 0.069(10) 0.010(10)
C92 0.21(3) 0.47(6) 0.34(4) 0.29(4) 0.03(3) -0.01(3)
C93 0.39(6) 0.21(3) 0.54(7) 0.19(4) 0.19(5) 0.01(4)
C94 0.33(4) 0.16(2) 0.20(2) 0.059(18) 0.19(3) 0.07(2)
C95 0.109(13) 0.083(11) 0.087(10) -0.007(8) 0.048(9) 0.023(10)
C96 0.136(13) 0.047(7) 0.075(9) 0.004(6) 0.042(8) 0.024(8)
C97 0.089(10) 0.041(7) 0.071(8) -0.011(6) 0.019(7) 0.013(7)
C98 0.092(10) 0.057(8) 0.125(12) -0.026(8) 0.000(8) -0.014(7)
C99 0.162(18) 0.049(9) 0.194(19) -0.039(11) -0.034(15) 0.018(10)
C100 0.20(2) 0.069(12) 0.172(18) -0.040(11) 0.064(17) 0.041(14)
C101 0.182(18) 0.068(10) 0.106(11) -0.019(9) 0.068(12) 0.032(11)
C102 0.110(10) 0.181(13) 0.232(15) -0.041(11) 0.066(10) -0.033(10)
C103 0.098(10) 0.158(13) 0.222(16) -0.051(12) 0.050(11) -0.035(10)
C104 0.129(11) 0.131(12) 0.225(16) -0.025(11) 0.058(11) -0.017(9)
C105 0.125(10) 0.191(14) 0.216(15) -0.005(12) 0.030(10) -0.030(11)
C106 0.137(11) 0.161(13) 0.238(15) -0.056(12) 0.059(11) -0.048(10)

loop_
_atom_type_symbol
_atom_type_description
_atom_type_scat_dispersion_real
_atom_type_scat_dispersion_imag
_atom_type_scat_source
C C 0.0033 0.0016 'International Tables Vol C Tables 4.2.6.8 and 6.1.1.4'
H H 0.0000 0.0000 'International Tables Vol C Tables 4.2.6.8 and 6.1.1.4'
N N 0.0061 0.0033 'International Tables Vol C Tables 4.2.6.8 and 6.1.1.4'
O O 0.0106 0.0060 'International Tables Vol C Tables 4.2.6.8 and 6.1.1.4'
Nd Nd -0.1943 3.0179 'International Tables Vol C Tables 4.2.6.8 and 6.1.1.4'
Cl Cl 0.1484 0.1585 'International Tables Vol C Tables 4.2.6.8 and 6.1.1.4'

loop_
_geom_angle_atom_site_label_1
_geom_angle_atom_site_label_2
_geom_angle_atom_site_label_3
_geom_angle
_geom_angle_site_symmetry_1
_geom_angle_site_symmetry_3
O5 Nd1 O17 103.2(2) . .
O5 Nd1 O26 91.2(3) . .
O17 Nd1 O26 143.2(3) . .
O5 Nd1 O25 71.2(2) . .
O17 Nd1 O25 77.8(2) . .
O26 Nd1 O25 75.3(3) . .
O5 Nd1 O28 144.0(2) . .
O17 Nd1 O28 96.8(2) . .
O26 Nd1 O28 90.2(3) . .
O25 Nd1 O28 143.2(3) . .
O5 Nd1 O30 78.1(3) . .
O17 Nd1 O30 71.5(2) . .
O26 Nd1 O30 145.2(3) . .
O25 Nd1 O30 129.6(3) . .
O28 Nd1 O30 80.4(3) . .
O5 Nd1 O29 143.7(3) . .
O17 Nd1 O29 74.1(3) . .
O26 Nd1 O29 74.4(3) . .
O25 Nd1 O29 72.9(2) . .
O28 Nd1 O29 70.7(3) . .
O30 Nd1 O29 131.3(3) . .
O5 Nd1 O27 74.7(2) . .
O17 Nd1 O27 142.8(3) . .
O26 Nd1 O27 73.5(3) . .
O25 Nd1 O27 132.5(2) . .
O28 Nd1 O27 71.3(2) . .
O30 Nd1 O27 71.7(3) . .
O29 Nd1 O27 129.3(3) . .
O32 Cl1 O31 114.1(10) . .
O32 Cl1 O33 106.8(10) . .
O31 Cl1 O33 114.3(10) . .
O32 Cl1 O34 113.5(10) . .
O31 Cl1 O34 104.9(8) . .
O33 Cl1 O34 102.9(8) . .
O35 Cl2 O38 119.6(10) . .
O35 Cl2 O37 115.8(10) . .
O38 Cl2 O37 106.3(9) . .
O35 Cl2 O36 108.1(10) . .
O38 Cl2 O36 104.4(10) . .
O37 Cl2 O36 100.3(10) . .
O42 Cl3 O41 114.0(16) . .
O42 Cl3 O40 116.6(16) . .
O41 Cl3 O40 105.8(15) . .
O42 Cl3 O39 102.1(14) . .
O41 Cl3 O39 109.6(15) . .
O40 Cl3 O39 108.6(15) . .
C6 N1 C13 123.7(9) . .
C6 N1 H1 118.1 . .
C13 N1 H1 118.1 . .
C18 N2 C25 122.1(12) . .
C18 N2 H2 119.0 . .
C25 N2 H2 119.0 . .
C30 N3 C37 125.5(14) . .
C30 N3 H3 117.2 . .
C37 N3 H3 117.2 . .
C42 N4 C49 121.4(9) . .
C42 N4 H4 119.3 . .
C49 N4 H4 119.3 . .
C59 N5 C66 121.7(9) . .
C59 N5 H5 119.1 . .
C66 N5 H5 119.1 . .
C71 N6 C78 127.0(15) . .
C71 N6 H6 116.5 . .
C78 N6 H6 116.5 . .
C83 N7 C90 124.5(11) . .
C83 N7 H7 117.7 . .
C90 N7 H7 117.7 . .
C95 N8 C102 125.6(15) . .
C95 N8 H8 117.2 . .
C102 N8 H8 117.2 . .
C12 O1 C2 116.6(7) . .
C20 O2 C3 117.2(8) . .
C32 O3 C4 119.6(9) . .
C44 O4 C5 116.4(7) . .
C6 O5 Nd1 169.1(7) . .
C14 O6 C17 109.8(10) . .
C26 O8 C29 107(2) . .
C41 O10 C38 107.4(16) . .
C53 O12 C50 109.0(18) . .
C61 O13 C55 116.0(7) . .
C73 O14 C56 119.0(10) . .
C89 O15 C57 117.3(8) . .
C97 O16 C58 117.1(8) . .
C59 O17 Nd1 164.8(7) . .
C67 O18 C70 116.7(17) . .
C79 O20 C82 103(2) . .
C91 O22 C94 109.1(10) . .
C103 O24 C106 111(2) . .
Nd1 O25 H25A 118.1 . .
Nd1 O25 H25B 120.1 . .
H25A O25 H25B 121.7 . .
Nd1 O26 H26A 118.7 . .
Nd1 O26 H26B 119.2 . .
H26A O26 H26B 122.1 . .
Nd1 O27 H27A 120.7 . .
Nd1 O27 H27B 120.2 . .
H27A O27 H27B 118.9 . .
Nd1 O28 H28A 117.9 . .
Nd1 O28 H28B 121.3 . .
H28A O28 H28B 120.6 . .
Nd1 O29 H29A 118.2 . .
Nd1 O29 H29B 120.0 . .
H29A O29 H29B 121.8 . .
Nd1 O30 H30A 119.6 . .
Nd1 O30 H30B 119.9 . .
H30A O30 H30B 120.4 . .
C3 C1 C2 112.8(7) . .
C3 C1 C4 108.8(8) . .
C2 C1 C4 107.2(8) . .
C3 C1 C5 108.9(8) . .
C2 C1 C5 108.1(7) . .
C4 C1 C5 111.0(7) . .
O1 C2 C1 108.2(7) . .
O1 C2 H2A 110.1 . .
C1 C2 H2A 110.1 . .
O1 C2 H2B 110.1 . .
C1 C2 H2B 110.1 . .
H2A C2 H2B 108.4 . .
O2 C3 C1 108.7(8) . .
O2 C3 H3A 110.0 . .
C1 C3 H3A 110.0 . .
O2 C3 H3B 110.0 . .
C1 C3 H3B 110.0 . .
H3A C3 H3B 108.3 . .
O3 C4 C1 108.0(8) . .
O3 C4 H4A 110.1 . .
C1 C4 H4A 110.1 . .
O3 C4 H4B 110.1 . .
C1 C4 H4B 110.1 . .
H4A C4 H4B 108.4 . .
O4 C5 C1 111.6(7) . .
O4 C5 H5A 109.3 . .
C1 C5 H5A 109.3 . .
O4 C5 H5B 109.3 . .
C1 C5 H5B 109.3 . .
H5A C5 H5B 108.0 . .
O5 C6 N1 118.8(10) . .
O5 C6 C7 119.3(10) . .
N1 C6 C7 121.7(9) . .
C8 C7 C12 118.2(10) . .
C8 C7 C6 116.0(10) . .
C12 C7 C6 125.8(9) . .
C7 C8 C9 120.4(11) . .
C7 C8 H8A 119.8 . .
C9 C8 H8A 119.8 . .
C10 C9 C8 120.0(11) . .
C10 C9 H9 120.0 . .
C8 C9 H9 120.0 . .
C11 C10 C9 120.1(12) . .
C11 C10 H10 119.9 . .
C9 C10 H10 119.9 . .
C10 C11 C12 120.8(10) . .
C10 C11 H11 119.6 . .
C12 C11 H11 119.6 . .
C11 C12 O1 123.6(9) . .
C11 C12 C7 120.4(9) . .
O1 C12 C7 115.8(9) . .
C14 C13 N1 110.5(9) . .
C14 C13 H13A 109.6 . .
N1 C13 H13A 109.6 . .
C14 C13 H13B 109.6 . .
N1 C13 H13B 109.6 . .
H13A C13 H13B 108.1 . .
O6 C14 C15 108.3(9) . .
O6 C14 C13 121.4(15) . .
C15 C14 C13 130.4(15) . .
C16 C15 C14 107.7(10) . .
C16 C15 H15 126.2 . .
C14 C15 H15 126.2 . .
C15 C16 C17 107.0(10) . .
C15 C16 H16 126.5 . .
C17 C16 H16 126.5 . .
O6 C17 C16 106.7(10) . .
O6 C17 H17 126.6 . .
C16 C17 H17 126.6 . .
O7 C18 N2 119.8(12) . .
O7 C18 C19 119.1(13) . .
N2 C18 C19 121.0(10) . .
C24 C19 C20 117.1(12) . .
C24 C19 C18 117.9(11) . .
C20 C19 C18 125.0(11) . .
C21 C20 O2 123.9(10) . .
C21 C20 C19 117.7(12) . .
O2 C20 C19 118.4(11) . .
C20 C21 C22 123.1(13) . .
C20 C21 H21 118.4 . .
C22 C21 H21 118.4 . .
C23 C22 C21 120.7(15) . .
C23 C22 H22 119.7 . .
C21 C22 H22 119.7 . .
C22 C23 C24 116.6(14) . .
C22 C23 H23 121.7 . .
C24 C23 H23 121.7 . .
C19 C24 C23 124.7(13) . .
C19 C24 H24 117.7 . .
C23 C24 H24 117.7 . .
C26 C25 N2 114.9(14) . .
C26 C25 H25C 108.5 . .
N2 C25 H25C 108.5 . .
C26 C25 H25D 108.5 . .
N2 C25 H25D 108.5 . .
H25C C25 H25D 107.5 . .
C27 C26 O8 112.1(19) . .
C27 C26 C25 129(2) . .
O8 C26 C25 119(2) . .
C26 C27 C28 104(2) . .
C26 C27 H27 127.8 . .
C28 C27 H27 127.8 . .
C29 C28 C27 112(2) . .
C29 C28 H28 124.2 . .
C27 C28 H28 124.2 . .
C28 C29 O8 105(3) . .
C28 C29 H29 127.6 . .
O8 C29 H29 127.6 . .
O9 C30 N3 120.1(17) . .
O9 C30 C31 117.0(17) . .
N3 C30 C31 122.0(16) . .
C30 C31 C32 122.4(14) . .
C30 C31 C36 120.6(19) . .
C32 C31 C36 116.4(18) . .
O3 C32 C33 121.3(14) . .
O3 C32 C31 114.7(12) . .
C33 C32 C31 124.0(14) . .
C32 C33 C34 118.7(18) . .
C32 C33 H33 120.6 . .
C34 C33 H33 120.6 . .
C33 C34 C35 116(2) . .
C33 C34 H34 122.0 . .
C35 C34 H34 122.0 . .
C36 C35 C34 127(3) . .
C36 C35 H35 116.7 . .
C34 C35 H35 116.7 . .
C35 C36 C31 116(2) . .
C35 C36 H36 121.8 . .
C31 C36 H36 121.8 . .
N3 C37 C38 110.2(13) . .
N3 C37 H37A 109.6 . .
C38 C37 H37A 109.6 . .
N3 C37 H37B 109.6 . .
C38 C37 H37B 109.6 . .
H37A C37 H37B 108.1 . .
C39 C38 O10 104.3(18) . .
C39 C38 C37 133.2(17) . .
O10 C38 C37 122.4(18) . .
C38 C39 C40 111.6(18) . .
C38 C39 H39 124.2 . .
C40 C39 H39 124.2 . .
C41 C40 C39 106(2) . .
C41 C40 H40 127.0 . .
C39 C40 H40 127.0 . .
C40 C41 O10 111(2) . .
C40 C41 H41 124.6 . .
O10 C41 H41 124.6 . .
O11 C42 N4 122.8(11) . .
O11 C42 C43 118.5(10) . .
N4 C42 C43 118.7(10) . .
C48 C43 C44 117.5(10) . .
C48 C43 C42 115.4(10) . .
C44 C43 C42 127.1(9) . .
C45 C44 C43 121.9(9) . .
C45 C44 O4 120.7(9) . .
C43 C44 O4 117.4(9) . .
C44 C45 C46 119.6(11) . .
C44 C45 H45 120.2 . .
C46 C45 H45 120.2 . .
C47 C46 C45 120.3(11) . .
C47 C46 H46 119.8 . .
C45 C46 H46 119.8 . .
C46 C47 C48 119.3(11) . .
C46 C47 H47 120.3 . .
C48 C47 H47 120.3 . .
C43 C48 C47 121.4(11) . .
C43 C48 H48 119.3 . .
C47 C48 H48 119.3 . .
N4 C49 C50 112.4(10) . .
N4 C49 H49A 109.1 . .
C50 C49 H49A 109.1 . .
N4 C49 H49B 109.1 . .
C50 C49 H49B 109.1 . .
H49A C49 H49B 107.8 . .
C51 C50 O12 107.8(16) . .
C51 C50 C49 132.9(16) . .
O12 C50 C49 118.6(15) . .
C50 C51 C52 105.5(19) . .
C50 C51 H51 127.3 . .
C52 C51 H51 127.3 . .
C53 C52 C51 109(2) . .
C53 C52 H52 125.3 . .
C51 C52 H52 125.3 . .
C52 C53 O12 108(3) . .
C52 C53 H53 126.1 . .
O12 C53 H53 126.1 . .
C56 C54 C57 113.3(8) . .
C56 C54 C58 109.3(8) . .
C57 C54 C58 107.3(8) . .
C56 C54 C55 110.1(8) . .
C57 C54 C55 107.2(7) . .
C58 C54 C55 109.7(7) . .
O13 C55 C54 106.4(7) . .
O13 C55 H55A 110.5 . .
C54 C55 H55A 110.5 . .
O13 C55 H55B 110.5 . .
C54 C55 H55B 110.5 . .
H55A C55 H55B 108.6 . .
O14 C56 C54 108.9(9) . .
O14 C56 H56A 109.9 . .
C54 C56 H56A 109.9 . .
O14 C56 H56B 109.9 . .
C54 C56 H56B 109.9 . .
H56A C56 H56B 108.3 . .
O15 C57 C54 108.8(8) . .
O15 C57 H57A 109.9 . .
C54 C57 H57A 109.9 . .
O15 C57 H57B 109.9 . .
C54 C57 H57B 109.9 . .
H57A C57 H57B 108.3 . .
O16 C58 C54 110.6(8) . .
O16 C58 H58A 109.5 . .
C54 C58 H58A 109.5 . .
O16 C58 H58B 109.5 . .
C54 C58 H58B 109.5 . .
H58A C58 H58B 108.1 . .
O17 C59 N5 119.4(9) . .
O17 C59 C60 120.4(9) . .
N5 C59 C60 120.0(9) . .
C65 C60 C61 118.0(8) . .
C65 C60 C59 116.2(8) . .
C61 C60 C59 125.8(8) . .
O13 C61 C62 124.1(8) . .
O13 C61 C60 116.4(8) . .
C62 C61 C60 119.4(8) . .
C63 C62 C61 120.4(9) . .
C63 C62 H62 119.8 . .
C61 C62 H62 119.8 . .
C64 C63 C62 120.4(10) . .
C64 C63 H63 119.8 . .
C62 C63 H63 119.8 . .
C65 C64 C63 119.4(9) . .
C65 C64 H64 120.3 . .
C63 C64 H64 120.3 . .
C64 C65 C60 122.3(10) . .
C64 C65 H65 118.8 . .
C60 C65 H65 118.8 . .
N5 C66 C67 112.2(9) . .
N5 C66 H66A 109.2 . .
C67 C66 H66A 109.2 . .
N5 C66 H66B 109.2 . .
C67 C66 H66B 109.2 . .
H66A C66 H66B 107.9 . .
O18 C67 C68 105.5(14) . .
O18 C67 C66 115.5(19) . .
C68 C67 C66 139(2) . .
C67 C68 C69 101.0(19) . .
C67 C68 H68 129.5 . .
C69 C68 H68 129.5 . .
C70 C69 C68 110(2) . .
C70 C69 H69 125.0 . .
C68 C69 H69 125.0 . .
C69 C70 O18 107(2) . .
C69 C70 H70 126.7 . .
O18 C70 H70 126.7 . .
O19 C71 N6 118(2) . .
O19 C71 C72 122(2) . .
N6 C71 C72 120.6(15) . .
C73 C72 C77 121(2) . .
C73 C72 C71 124.3(16) . .
C77 C72 C71 115.0(17) . .
C74 C73 C72 122.1(18) . .
C74 C73 O14 123.3(13) . .
C72 C73 O14 114.5(15) . .
C73 C74 C75 118.9(18) . .
C73 C74 H74 120.5 . .
C75 C74 H74 120.5 . .
C76 C75 C74 118(2) . .
C76 C75 H75 121.0 . .
C74 C75 H75 121.0 . .
C75 C76 C77 123(2) . .
C75 C76 H76 118.4 . .
C77 C76 H76 118.4 . .
C76 C77 C72 117(2) . .
C76 C77 H77 121.4 . .
C72 C77 H77 121.4 . .
C79 C78 N6 111.7(14) . .
C79 C78 H78A 109.3 . .
N6 C78 H78A 109.3 . .
C79 C78 H78B 109.3 . .
N6 C78 H78B 109.3 . .
H78A C78 H78B 107.9 . .
C80 C79 O20 111(2) . .
C80 C79 C78 118(2) . .
O20 C79 C78 131(2) . .
C81 C80 C79 106(2) . .
C81 C80 H80 126.8 . .
C79 C80 H80 126.8 . .
C82 C81 C80 113(2) . .
C82 C81 H81 123.5 . .
C80 C81 H81 123.5 . .
C81 C82 O20 106(2) . .
C81 C82 H82 127.0 . .
O20 C82 H82 127.0 . .
O21 C83 N7 118.5(14) . .
O21 C83 C84 120.9(13) . .
N7 C83 C84 120.6(12) . .
C85 C84 C89 116.8(12) . .
C85 C84 C83 115.8(12) . .
C89 C84 C83 127.4(11) . .
C86 C85 C84 122.0(13) . .
C86 C85 H85 119.0 . .
C84 C85 H85 119.0 . .
C85 C86 C87 122.0(14) . .
C85 C86 H86 119.0 . .
C87 C86 H86 119.0 . .
C86 C87 C88 117.9(14) . .
C86 C87 H87 121.0 . .
C88 C87 H87 121.0 . .
C89 C88 C87 120.8(12) . .
C89 C88 H88 119.6 . .
C87 C88 H88 119.6 . .
C88 C89 O15 122.6(10) . .
C88 C89 C84 120.5(11) . .
O15 C89 C84 116.9(10) . .
C91 C90 N7 116.1(13) . .
C91 C90 H90A 108.3 . .
N7 C90 H90A 108.3 . .
C91 C90 H90B 108.3 . .
N7 C90 H90B 108.3 . .
H90A C90 H90B 107.4 . .
C90 C91 O22 115.4(19) . .
C90 C91 C92 137(2) . .
O22 C91 C92 107.9(10) . .
C91 C92 C93 109.1(11) . .
C91 C92 H92 125.4 . .
C93 C92 H92 125.4 . .
C92 C93 C94 107.7(11) . .
C92 C93 H93 126.1 . .
C94 C93 H93 126.1 . .
O22 C94 C93 105.9(10) . .
O22 C94 H94 127.1 . .
C93 C94 H94 127.1 . .
O23 C95 N8 117.2(16) . .
O23 C95 C96 122.5(15) . .
N8 C95 C96 120.3(14) . .
C101 C96 C97 116.2(14) . .
C101 C96 C95 116.5(15) . .
C97 C96 C95 127.4(12) . .
C98 C97 O16 121.6(12) . .
C98 C97 C96 121.1(12) . .
O16 C97 C96 117.3(11) . .
C97 C98 C99 117.5(15) . .
C97 C98 H98 121.2 . .
C99 C98 H98 121.2 . .
C100 C99 C98 123.7(18) . .
C100 C99 H99 118.1 . .
C98 C99 H99 118.1 . .
C99 C100 C101 118.6(18) . .
C99 C100 H100 120.7 . .
C101 C100 H100 120.7 . .
C100 C101 C96 122.8(16) . .
C100 C101 H101 118.6 . .
C96 C101 H101 118.6 . .
C103 C102 N8 112.9(17) . .
C103 C102 H10A 109.0 . .
N8 C102 H10A 109.0 . .
C103 C102 H10B 109.0 . .
N8 C102 H10B 109.0 . .
H10A C102 H10B 107.8 . .
C104 C103 O24 109(2) . .
C104 C103 C102 120.0(19) . .
O24 C103 C102 131(2) . .
C103 C104 C105 104(2) . .
C103 C104 H104 127.8 . .
C105 C104 H104 127.8 . .
C104 C105 C106 117.3(17) . .
C104 C105 H105 121.3 . .
C106 C105 H105 121.3 . .
C105 C106 O24 97.9(17) . .
C105 C106 H106 131.1 . .
O24 C106 H106 131.1 . .

loop_
_geom_bond_atom_site_label_1
_geom_bond_atom_site_label_2
_geom_bond_distance
_geom_bond_site_symmetry_2
Nd1 O5 2.350(8) .
Nd1 O17 2.369(7) .
Nd1 O26 2.378(8) .
Nd1 O25 2.448(6) .
Nd1 O28 2.471(6) .
Nd1 O30 2.473(8) .
Nd1 O29 2.491(7) .
Nd1 O27 2.515(6) .
Cl1 O32 1.344(13) .
Cl1 O31 1.406(12) .
Cl1 O33 1.434(11) .
Cl1 O34 1.456(12) .
Cl2 O35 1.321(9) .
Cl2 O38 1.385(11) .
Cl2 O37 1.436(13) .
Cl2 O36 1.467(12) .
Cl3 O42 1.293(16) .
Cl3 O41 1.434(16) .
Cl3 O40 1.438(16) .
Cl3 O39 1.493(16) .
N1 C6 1.305(12) .
N1 C13 1.469(14) .
N1 H1 0.8600 .
N2 C18 1.292(15) .
N2 C25 1.456(18) .
N2 H2 0.8600 .
N3 C30 1.295(17) .
N3 C37 1.454(16) .
N3 H3 0.8600 .
N4 C42 1.322(12) .
N4 C49 1.456(13) .
N4 H4 0.8600 .
N5 C59 1.307(11) .
N5 C66 1.465(12) .
N5 H5 0.8600 .
N6 C71 1.36(2) .
N6 C78 1.49(2) .
N6 H6 0.8600 .
N7 C83 1.305(15) .
N7 C90 1.499(16) .
N7 H7 0.8600 .
N8 C95 1.285(16) .
N8 C102 1.461(18) .
N8 H8 0.8600 .
O1 C12 1.384(10) .
O1 C2 1.448(10) .
O2 C20 1.374(13) .
O2 C3 1.442(10) .
O3 C32 1.387(13) .
O3 C4 1.414(11) .
O4 C44 1.404(10) .
O4 C5 1.415(10) .
O5 C6 1.270(11) .
O6 C14 1.377(13) .
O6 C17 1.393(14) .
O7 C18 1.264(12) .
O8 C26 1.334(15) .
O8 C29 1.407(18) .
O9 C30 1.268(17) .
O10 C41 1.41(2) .
O10 C38 1.414(17) .
O11 C42 1.216(11) .
O12 C53 1.36(3) .
O12 C50 1.405(16) .
O13 C61 1.376(9) .
O13 C55 1.456(10) .
O14 C73 1.376(15) .
O14 C56 1.393(10) .
O15 C89 1.365(12) .
O15 C57 1.453(10) .
O16 C97 1.384(12) .
O16 C58 1.406(11) .
O17 C59 1.234(10) .
O18 C67 1.248(17) .
O18 C70 1.26(2) .
O19 C71 1.278(17) .
O20 C79 1.391(17) .
O20 C82 1.457(15) .
O21 C83 1.204(13) .
O22 C91 1.399(14) .
O22 C94 1.437(15) .
O23 C95 1.241(15) .
O24 C103 1.357(16) .
O24 C106 1.425(16) .
O25 H25A 0.9333 .
O25 H25B 0.8651 .
O26 H26A 0.8965 .
O26 H26B 0.8944 .
O27 H27A 0.9060 .
O27 H27B 0.9131 .
O28 H28A 0.8964 .
O28 H28B 0.9072 .
O29 H29A 0.8985 .
O29 H29B 0.8787 .
O30 H30A 0.8792 .
O30 H30B 0.9105 .
C1 C3 1.509(13) .
C1 C2 1.514(12) .
C1 C4 1.521(12) .
C1 C5 1.533(12) .
C2 H2A 0.9700 .
C2 H2B 0.9700 .
C3 H3A 0.9700 .
C3 H3B 0.9700 .
C4 H4A 0.9700 .
C4 H4B 0.9700 .
C5 H5A 0.9700 .
C5 H5B 0.9700 .
C6 C7 1.462(14) .
C7 C8 1.373(13) .
C7 C12 1.413(12) .
C8 C9 1.388(15) .
C8 H8A 0.9300 .
C9 C10 1.383(14) .
C9 H9 0.9300 .
C10 C11 1.349(13) .
C10 H10 0.9300 .
C11 C12 1.369(13) .
C11 H11 0.9300 .
C13 C14 1.418(14) .
C13 H13A 0.9700 .
C13 H13B 0.9700 .
C14 C15 1.417(14) .
C15 C16 1.407(15) .
C15 H15 0.9300 .
C16 C17 1.445(16) .
C16 H16 0.9300 .
C17 H17 0.9300 .
C18 C19 1.484(15) .
C19 C24 1.387(16) .
C19 C20 1.415(13) .
C20 C21 1.353(16) .
C21 C22 1.402(18) .
C21 H21 0.9300 .
C22 C23 1.341(17) .
C22 H22 0.9300 .
C23 C24 1.388(18) .
C23 H23 0.9300 .
C24 H24 0.9300 .
C25 C26 1.41(2) .
C25 H25C 0.9700 .
C25 H25D 0.9700 .
C26 C27 1.324(16) .
C27 C28 1.374(17) .
C27 H27 0.9300 .
C28 C29 1.339(18) .
C28 H28 0.9300 .
C29 H29 0.9300 .
C30 C31 1.41(2) .
C31 C32 1.43(2) .
C31 C36 1.45(2) .
C32 C33 1.404(17) .
C33 C34 1.41(2) .
C33 H33 0.9300 .
C34 C35 1.41(3) .
C34 H34 0.9300 .
C35 C36 1.37(3) .
C35 H35 0.9300 .
C36 H36 0.9300 .
C37 C38 1.47(2) .
C37 H37A 0.9700 .
C37 H37B 0.9700 .
C38 C39 1.34(2) .
C39 C40 1.43(2) .
C39 H39 0.9300 .
C40 C41 1.28(2) .
C40 H40 0.9300 .
C41 H41 0.9300 .
C42 C43 1.504(14) .
C43 C48 1.388(13) .
C43 C44 1.395(14) .
C44 C45 1.380(13) .
C45 C46 1.392(14) .
C45 H45 0.9300 .
C46 C47 1.372(16) .
C46 H46 0.9300 .
C47 C48 1.408(15) .
C47 H47 0.9300 .
C48 H48 0.9300 .
C49 C50 1.475(18) .
C49 H49A 0.9700 .
C49 H49B 0.9700 .
C50 C51 1.357(19) .
C51 C52 1.44(2) .
C51 H51 0.9300 .
C52 C53 1.34(3) .
C52 H52 0.9300 .
C53 H53 0.9300 .
C54 C56 1.489(13) .
C54 C57 1.510(12) .
C54 C58 1.547(12) .
C54 C55 1.555(12) .
C55 H55A 0.9700 .
C55 H55B 0.9700 .
C56 H56A 0.9700 .
C56 H56B 0.9700 .
C57 H57A 0.9700 .
C57 H57B 0.9700 .
C58 H58A 0.9700 .
C58 H58B 0.9700 .
C59 C60 1.497(12) .
C60 C65 1.377(12) .
C60 C61 1.411(12) .
C61 C62 1.377(12) .
C62 C63 1.374(12) .
C62 H62 0.9300 .
C63 C64 1.369(14) .
C63 H63 0.9300 .
C64 C65 1.357(13) .
C64 H64 0.9300 .
C65 H65 0.9300 .
C66 C67 1.466(16) .
C66 H66A 0.9700 .
C66 H66B 0.9700 .
C67 C68 1.38(2) .
C68 C69 1.44(3) .
C68 H68 0.9300 .
C69 C70 1.23(3) .
C69 H69 0.9300 .
C70 H70 0.9300 .
C71 C72 1.50(2) .
C72 C73 1.372(15) .
C72 C77 1.407(15) .
C73 C74 1.365(15) .
C74 C75 1.431(15) .
C74 H74 0.9300 .
C75 C76 1.386(16) .
C75 H75 0.9300 .
C76 C77 1.386(16) .
C76 H76 0.9300 .
C77 H77 0.9300 .
C78 C79 1.42(3) .
C78 H78A 0.9700 .
C78 H78B 0.9700 .
C79 C80 1.344(16) .
C80 C81 1.333(16) .
C80 H80 0.9300 .
C81 C82 1.322(16) .
C81 H81 0.9300 .
C82 H82 0.9300 .
C83 C84 1.446(17) .
C84 C85 1.369(16) .
C84 C89 1.418(14) .
C85 C86 1.334(18) .
C85 H85 0.9300 .
C86 C87 1.362(17) .
C86 H86 0.9300 .
C87 C88 1.389(17) .
C87 H87 0.9300 .
C88 C89 1.352(15) .
C88 H88 0.9300 .
C90 C91 1.394(19) .
C90 H90A 0.9700 .
C90 H90B 0.9700 .
C91 C92 1.408(16) .
C92 C93 1.408(16) .
C92 H92 0.9300 .
C93 C94 1.446(17) .
C93 H93 0.9300 .
C94 H94 0.9300 .
C95 C96 1.451(18) .
C96 C101 1.400(17) .
C96 C97 1.413(17) .
C97 C98 1.334(15) .
C98 C99 1.416(19) .
C98 H98 0.9300 .
C99 C100 1.29(2) .
C99 H99 0.9300 .
C100 C101 1.34(2) .
C100 H100 0.9300 .
C101 H101 0.9300 .
C102 C103 1.40(2) .
C102 H10A 0.9700 .
C102 H10B 0.9700 .
C103 C104 1.316(17) .
C104 C105 1.351(13) .
C104 H104 0.9300 .
C105 C106 1.351(13) .
C105 H105 0.9300 .
C106 H106 0.9300 .
